data_2219134
loop_
_publ_author_name
'Slauson, Stephen R.'
'Rimoldi, John M.'
'Fronczek, Frank R.'

_publ_section_title
;
 Antalarmin
;
_journal_coeditor_code PV2088
_journal_issue 8
_journal_name_full 'Acta Crystallographica Section E'
_journal_page_first o1650
_journal_page_last o1651
_journal_paper_doi 10.1107/S1600536808023775
_journal_volume 64
_journal_year 2008
_chemical_formula_moiety 'C24 H34 N4'
_chemical_formula_sum 'C24 H34 N4'
_chemical_formula_weight 378.55
_chemical_name_systematic
;
<i>N</i>-butyl-<i>N</i>-ethyl-2,5,6-trimethyl-7-(2,4,6-trimethylphenyl)-
7<i>H</i>-pyrrolo[2,3-<i>d</i>]pyrimidin-4-amine
;
_space_group_IT_number 2
_symmetry_cell_setting triclinic
_symmetry_space_group_name_Hall '-P 1'
_symmetry_space_group_name_H-M 'P -1'
_atom_sites_solution_hydrogens geom
_atom_sites_solution_primary direct
_atom_sites_solution_secondary difmap
_audit_creation_method SHELXL-97
_cell_angle_alpha 63.646(6)
_cell_angle_beta 85.669(6)
_cell_angle_gamma 73.036(5)
_cell_formula_units_Z 2
_cell_length_a 10.2656(10)
_cell_length_b 11.0655(11)
_cell_length_c 11.5029(12)
_cell_measurement_reflns_used 7613
_cell_measurement_temperature 150
_cell_measurement_theta_max 34.3
_cell_measurement_theta_min 2.5
_cell_volume 1117.7(2)
_computing_cell_refinement 'HKL Scalepack (Otwinowski & Minor 1997)'
_computing_data_collection 'COLLECT (Nonius, 2000)'
_computing_data_reduction 'HKL Denzo and Scalepack (Otwinowski & Minor 1997)'
_computing_molecular_graphics 'ORTEP-3 for Windows (Farrugia, 1997)'
_computing_publication_material 'SHELXL97 (Sheldrick, 2008)'
_computing_structure_refinement 'SHELXL97 (Sheldrick, 2008)'
_computing_structure_solution 'SIR97 (Altomare <i>et al.</i>,  1999)'
_diffrn_ambient_temperature 150
_diffrn_measured_fraction_theta_full 0.997
_diffrn_measured_fraction_theta_max 0.919
_diffrn_measurement_device 'Nonius KappaCCD diffractometer with Oxford Cryostream'
_diffrn_measurement_method '\w and \f scans'
_diffrn_radiation_monochromator graphite
_diffrn_radiation_source 'fine-focus sealed tube'
_diffrn_radiation_type MoK\a
_diffrn_radiation_wavelength 0.71073
_diffrn_reflns_av_R_equivalents 0.023
_diffrn_reflns_av_sigmaI/netI 0.0320
_diffrn_reflns_limit_h_max 16
_diffrn_reflns_limit_h_min -15
_diffrn_reflns_limit_k_max 16
_diffrn_reflns_limit_k_min -17
_diffrn_reflns_limit_l_max 17
_diffrn_reflns_limit_l_min -17
_diffrn_reflns_number 35420
_diffrn_reflns_theta_full 25.0
_diffrn_reflns_theta_max 34.3
_diffrn_reflns_theta_min 2.6
_diffrn_standards_number 0
_exptl_absorpt_coefficient_mu 0.067
_exptl_absorpt_correction_type none
_exptl_crystal_colour colorless
_exptl_crystal_density_diffrn 1.125
_exptl_crystal_density_method 'not measured'
_exptl_crystal_description fragment
_exptl_crystal_F_000 412
_exptl_crystal_size_max 0.40
_exptl_crystal_size_mid 0.37
_exptl_crystal_size_min 0.30
_refine_diff_density_max 0.44
_refine_diff_density_min -0.24
_refine_ls_extinction_coef 0.016(5)
_refine_ls_extinction_expression Fc^*^=kFc[1+0.001xFc^2^\l^3^/sin(2\q)]^-1/4^
_refine_ls_extinction_method SHELXL
_refine_ls_goodness_of_fit_ref 1.030
_refine_ls_hydrogen_treatment constr
_refine_ls_matrix_type full
_refine_ls_number_parameters 262
_refine_ls_number_reflns 8550
_refine_ls_number_restraints 0
_refine_ls_restrained_S_all 1.030
_refine_ls_R_factor_all 0.063
_refine_ls_R_factor_gt 0.049
_refine_ls_shift/su_max 0.000
_refine_ls_shift/su_mean 0.000
_refine_ls_structure_factor_coef Fsqd
_refine_ls_weighting_details 'calc w=1/[\s^2^(Fo^2^)+(0.0675P)^2^+0.2841P] where P=(Fo^2^+2Fc^2^)/3'
_refine_ls_weighting_scheme calc
_refine_ls_wR_factor_gt 0.131
_refine_ls_wR_factor_ref 0.142
_reflns_number_gt 6916
_reflns_number_total 8550
_reflns_threshold_expression I>2\s(I)
_cod_data_source_file pv2088.cif
_cod_data_source_block I
_cod_depositor_comments
;
The following automatic conversions were performed:
'_symmetry_cell_setting' value 'Triclinic' changed to 'triclinic'
according to '/home/saulius/struct/CIF-dictionaries/cif_core.dic'
dictionary named 'cif_core.dic' version 2.4.1 from 2010-06-29.

Automatic conversion script
Id: cif_fix_enum 1527 2010-12-29 10:47:43Z saulius 

The following automatic conversions were performed:

'_symmetry_cell_setting' value 'Triclinic' changed to 'triclinic'
according to /home/saulius/struct/CIF-dictionaries/cif_core.dic
dictionary named 'cif_core.dic' version 2.4.1 from 2010-06-29.

Automatic conversion script
Id: cif_fix_values 1715 2011-07-08 13:25:40Z adriana 
;
_cod_original_cell_volume 1117.69(19)
_cod_original_sg_symbol_H-M 'P -1          '
_cod_database_code 2219134
_cod_database_fobs_code 2219134

loop_
_symmetry_equiv_pos_as_xyz
'x, y, z'
'-x, -y, -z'

loop_
_atom_site_type_symbol
_atom_site_label
_atom_site_fract_x
_atom_site_fract_y
_atom_site_fract_z
_atom_site_U_iso_or_equiv
_atom_site_adp_type
_atom_site_calc_flag
_atom_site_refinement_flags
_atom_site_occupancy
N N1 0.57024(7) 0.44531(8) 0.71728(7) 0.02058(14) Uani d . 1
N N2 0.63299(7) 0.27413(8) 0.63295(7) 0.02111(14) Uani d . 1
N N3 0.75731(7) 0.51591(8) 0.75233(8) 0.02095(14) Uani d . 1
N N4 0.85651(8) 0.16323(8) 0.60760(8) 0.02270(15) Uani d . 1
C C1 0.54248(8) 0.36459(9) 0.67003(8) 0.02038(15) Uani d . 1
C C2 0.76639(8) 0.26219(9) 0.64044(8) 0.01867(14) Uani d . 1
C C3 0.80944(8) 0.35136(8) 0.67783(8) 0.01795(14) Uani d . 1
C C4 0.93184(8) 0.38865(9) 0.68326(8) 0.02052(15) Uani d . 1
C C5 0.89619(9) 0.48788(9) 0.73001(9) 0.02223(16) Uani d . 1
C C6 0.70349(8) 0.43622(8) 0.71773(8) 0.01811(14) Uani d . 1
C C7 0.39518(9) 0.37212(11) 0.65875(10) 0.02787(19) Uani d . 1
H H7A 0.3624 0.4225 0.5670 0.042 Uiso calc R 1
H H7B 0.3409 0.4223 0.7063 0.042 Uiso calc R 1
H H7C 0.3861 0.2765 0.6957 0.042 Uiso calc R 1
C C8 1.06921(9) 0.34405(11) 0.63522(10) 0.02737(18) Uani d . 1
H H8A 1.1281 0.2617 0.7068 0.041 Uiso calc R 1
H H8B 1.1107 0.4215 0.6026 0.041 Uiso calc R 1
H H8C 1.0585 0.3198 0.5650 0.041 Uiso calc R 1
C C9 0.98058(11) 0.56497(12) 0.75378(12) 0.0329(2) Uani d . 1
H H9A 1.0761 0.5279 0.7389 0.049 Uiso calc R 1
H H9B 0.9737 0.5521 0.8438 0.049 Uiso calc R 1
H H9C 0.9474 0.6655 0.6943 0.049 Uiso calc R 1
C C10 0.67976(9) 0.61342(9) 0.79987(9) 0.02103(16) Uani d . 1
C C11 0.66155(10) 0.56408(10) 0.93308(9) 0.02507(17) Uani d . 1
C C12 0.57765(11) 0.65810(12) 0.97643(10) 0.0316(2) Uani d . 1
H H12 0.5617 0.6257 1.0662 0.038 Uiso calc R 1
C C13 0.51689(11) 0.79804(12) 0.89118(11) 0.0324(2) Uani d . 1
C C14 0.54134(11) 0.84480(10) 0.75999(11) 0.0306(2) Uani d . 1
H H14 0.5027 0.9412 0.7019 0.037 Uiso calc R 1
C C15 0.62119(10) 0.75379(10) 0.71134(9) 0.02509(17) Uani d . 1
C C16 0.73039(13) 0.41372(12) 1.02726(11) 0.0361(2) Uani d . 1
H H16A 0.8280 0.4010 1.0384 0.054 Uiso calc R 1
H H16B 0.7184 0.3503 0.9933 0.054 Uiso calc R 1
H H16C 0.6896 0.3920 1.1114 0.054 Uiso calc R 1
C C17 0.42260(16) 0.89708(17) 0.93916(17) 0.0527(4) Uani d . 1
H H17A 0.4363 0.8567 1.0339 0.079 Uiso calc R 1
H H17B 0.3277 0.9109 0.9158 0.079 Uiso calc R 1
H H17C 0.4426 0.9880 0.8989 0.079 Uiso calc R 1
C C18 0.63861(13) 0.80407(12) 0.56796(10) 0.0363(2) Uani d . 1
H H18A 0.6251 0.9060 0.5266 0.054 Uiso calc R 1
H H18B 0.5713 0.7828 0.5297 0.054 Uiso calc R 1
H H18C 0.7308 0.7562 0.5541 0.054 Uiso calc R 1
C C19 0.79893(10) 0.10010(11) 0.54297(10) 0.02763(19) Uani d . 1
H H19A 0.7231 0.0670 0.5926 0.033 Uiso calc R 1
H H19B 0.8700 0.0172 0.5434 0.033 Uiso calc R 1
C C20 0.74631(12) 0.20307(13) 0.40350(11) 0.0331(2) Uani d . 1
H H20A 0.8205 0.2380 0.3545 0.050 Uiso calc R 1
H H20B 0.6717 0.2824 0.4029 0.050 Uiso calc R 1
H H20C 0.7129 0.1552 0.3633 0.050 Uiso calc R 1
C C21 0.97891(9) 0.06971(10) 0.69446(10) 0.02640(18) Uani d . 1
H H21A 1.0052 0.1202 0.7372 0.032 Uiso calc R 1
H H21B 1.0547 0.0489 0.6413 0.032 Uiso calc R 1
C C22 0.96184(11) -0.06949(10) 0.79938(11) 0.0313(2) Uani d . 1
H H22A 0.9405 -0.1225 0.7567 0.038 Uiso calc R 1
H H22B 1.0496 -0.1263 0.8512 0.038 Uiso calc R 1
C C23 0.85034(12) -0.05228(12) 0.89113(11) 0.0352(2) Uani d . 1
H H23A 0.8677 0.0063 0.9295 0.042 Uiso calc R 1
H H23B 0.7610 -0.0024 0.8409 0.042 Uiso calc R 1
C C24 0.84413(15) -0.19306(14) 0.99966(13) 0.0455(3) Uani d . 1
H H24A 0.9303 -0.2401 1.0531 0.068 Uiso calc R 1
H H24B 0.8293 -0.2523 0.9621 0.068 Uiso calc R 1
H H24C 0.7688 -0.1775 1.0538 0.068 Uiso calc R 1

loop_
_atom_site_aniso_label
_atom_site_aniso_U_11
_atom_site_aniso_U_22
_atom_site_aniso_U_33
_atom_site_aniso_U_12
_atom_site_aniso_U_13
_atom_site_aniso_U_23
N1 0.0157(3) 0.0244(3) 0.0239(3) -0.0046(2) 0.0023(2) -0.0136(3)
N2 0.0178(3) 0.0246(3) 0.0247(3) -0.0066(3) 0.0031(2) -0.0142(3)
N3 0.0175(3) 0.0220(3) 0.0271(4) -0.0050(2) 0.0014(2) -0.0146(3)
N4 0.0213(3) 0.0227(3) 0.0268(4) -0.0027(3) 0.0018(3) -0.0155(3)
C1 0.0163(3) 0.0249(4) 0.0216(4) -0.0061(3) 0.0024(3) -0.0119(3)
C2 0.0179(3) 0.0192(3) 0.0189(3) -0.0038(3) 0.0021(3) -0.0096(3)
C3 0.0152(3) 0.0190(3) 0.0194(3) -0.0035(2) 0.0015(2) -0.0093(3)
C4 0.0151(3) 0.0226(4) 0.0234(4) -0.0045(3) 0.0017(3) -0.0105(3)
C5 0.0181(3) 0.0237(4) 0.0265(4) -0.0065(3) 0.0008(3) -0.0120(3)
C6 0.0164(3) 0.0189(3) 0.0198(3) -0.0040(3) 0.0013(3) -0.0099(3)
C7 0.0166(4) 0.0387(5) 0.0354(5) -0.0096(3) 0.0040(3) -0.0219(4)
C8 0.0163(3) 0.0323(5) 0.0346(5) -0.0069(3) 0.0055(3) -0.0165(4)
C9 0.0258(4) 0.0348(5) 0.0481(6) -0.0129(4) 0.0015(4) -0.0242(5)
C10 0.0205(4) 0.0219(4) 0.0240(4) -0.0047(3) 0.0012(3) -0.0139(3)
C11 0.0267(4) 0.0279(4) 0.0233(4) -0.0090(3) 0.0006(3) -0.0128(3)
C12 0.0343(5) 0.0409(5) 0.0287(5) -0.0131(4) 0.0069(4) -0.0227(4)
C13 0.0308(5) 0.0364(5) 0.0419(6) -0.0084(4) 0.0066(4) -0.0290(5)
C14 0.0317(5) 0.0232(4) 0.0380(5) -0.0020(3) 0.0000(4) -0.0180(4)
C15 0.0274(4) 0.0222(4) 0.0259(4) -0.0045(3) 0.0011(3) -0.0124(3)
C16 0.0404(6) 0.0331(5) 0.0269(5) -0.0091(4) -0.0038(4) -0.0064(4)
C17 0.0517(8) 0.0556(8) 0.0706(10) -0.0091(6) 0.0167(7) -0.0508(8)
C18 0.0464(6) 0.0290(5) 0.0254(5) -0.0040(4) 0.0022(4) -0.0094(4)
C19 0.0304(4) 0.0284(4) 0.0321(5) -0.0080(3) 0.0051(4) -0.0210(4)
C20 0.0340(5) 0.0419(6) 0.0310(5) -0.0103(4) 0.0019(4) -0.0230(4)
C21 0.0199(4) 0.0251(4) 0.0323(5) 0.0000(3) 0.0026(3) -0.0152(4)
C22 0.0313(5) 0.0232(4) 0.0346(5) 0.0010(3) 0.0004(4) -0.0138(4)
C23 0.0371(5) 0.0291(5) 0.0316(5) -0.0034(4) 0.0041(4) -0.0107(4)
C24 0.0464(7) 0.0379(6) 0.0376(6) -0.0104(5) 0.0024(5) -0.0050(5)

loop_
_atom_type_symbol
_atom_type_description
_atom_type_scat_dispersion_real
_atom_type_scat_dispersion_imag
_atom_type_scat_source
C C 0.0033 0.0016 'International Tables Vol C Tables 4.2.6.8 and 6.1.1.4'
H H 0.0000 0.0000 'International Tables Vol C Tables 4.2.6.8 and 6.1.1.4'
N N 0.0061 0.0033 'International Tables Vol C Tables 4.2.6.8 and 6.1.1.4'

loop_
_geom_angle_atom_site_label_1
_geom_angle_atom_site_label_2
_geom_angle_atom_site_label_3
_geom_angle
C1 N1 C6 112.50(7)
C2 N2 C1 119.06(7)
C6 N3 C5 108.48(7)
C6 N3 C10 124.21(7)
C5 N3 C10 127.29(7)
C2 N4 C19 117.58(7)
C2 N4 C21 118.08(7)
C19 N4 C21 115.32(7)
N1 C1 N2 127.02(8)
N1 C1 C7 117.04(8)
N2 C1 C7 115.94(8)
N2 C2 N4 117.28(7)
N2 C2 C3 119.88(7)
N4 C2 C3 122.82(7)
C6 C3 C2 113.94(7)
C6 C3 C4 106.79(7)
C2 C3 C4 139.21(8)
C5 C4 C3 106.48(7)
C5 C4 C8 124.37(8)
C3 C4 C8 128.84(8)
C4 C5 N3 109.62(7)
C4 C5 C9 129.98(8)
N3 C5 C9 120.38(8)
N1 C6 N3 124.15(7)
N1 C6 C3 127.23(7)
N3 C6 C3 108.55(7)
C1 C7 H7A 109.5
C1 C7 H7B 109.5
H7A C7 H7B 109.5
C1 C7 H7C 109.5
H7A C7 H7C 109.5
H7B C7 H7C 109.5
C4 C8 H8A 109.5
C4 C8 H8B 109.5
H8A C8 H8B 109.5
C4 C8 H8C 109.5
H8A C8 H8C 109.5
H8B C8 H8C 109.5
C5 C9 H9A 109.5
C5 C9 H9B 109.5
H9A C9 H9B 109.5
C5 C9 H9C 109.5
H9A C9 H9C 109.5
H9B C9 H9C 109.5
C15 C10 C11 122.03(8)
C15 C10 N3 119.07(8)
C11 C10 N3 118.86(8)
C12 C11 C10 118.08(9)
C12 C11 C16 120.88(9)
C10 C11 C16 121.05(9)
C13 C12 C11 121.45(10)
C13 C12 H12 119.3
C11 C12 H12 119.3
C12 C13 C14 118.91(9)
C12 C13 C17 120.70(11)
C14 C13 C17 120.36(11)
C13 C14 C15 121.74(9)
C13 C14 H14 119.1
C15 C14 H14 119.1
C14 C15 C10 117.71(9)
C14 C15 C18 120.94(9)
C10 C15 C18 121.30(8)
C11 C16 H16A 109.5
C11 C16 H16B 109.5
H16A C16 H16B 109.5
C11 C16 H16C 109.5
H16A C16 H16C 109.5
H16B C16 H16C 109.5
C13 C17 H17A 109.5
C13 C17 H17B 109.5
H17A C17 H17B 109.5
C13 C17 H17C 109.5
H17A C17 H17C 109.5
H17B C17 H17C 109.5
C15 C18 H18A 109.5
C15 C18 H18B 109.5
H18A C18 H18B 109.5
C15 C18 H18C 109.5
H18A C18 H18C 109.5
H18B C18 H18C 109.5
N4 C19 C20 112.44(8)
N4 C19 H19A 109.1
C20 C19 H19A 109.1
N4 C19 H19B 109.1
C20 C19 H19B 109.1
H19A C19 H19B 107.8
C19 C20 H20A 109.5
C19 C20 H20B 109.5
H20A C20 H20B 109.5
C19 C20 H20C 109.5
H20A C20 H20C 109.5
H20B C20 H20C 109.5
N4 C21 C22 114.50(8)
N4 C21 H21A 108.6
C22 C21 H21A 108.6
N4 C21 H21B 108.6
C22 C21 H21B 108.6
H21A C21 H21B 107.6
C23 C22 C21 113.98(8)
C23 C22 H22A 108.8
C21 C22 H22A 108.8
C23 C22 H22B 108.8
C21 C22 H22B 108.8
H22A C22 H22B 107.7
C24 C23 C22 112.13(10)
C24 C23 H23A 109.2
C22 C23 H23A 109.2
C24 C23 H23B 109.2
C22 C23 H23B 109.2
H23A C23 H23B 107.9
C23 C24 H24A 109.5
C23 C24 H24B 109.5
H24A C24 H24B 109.5
C23 C24 H24C 109.5
H24A C24 H24C 109.5
H24B C24 H24C 109.5

loop_
_geom_bond_atom_site_label_1
_geom_bond_atom_site_label_2
_geom_bond_distance
N1 C1 1.3332(11)
N1 C6 1.3422(11)
N2 C2 1.3425(11)
N2 C1 1.3505(11)
N3 C6 1.3676(11)
N3 C5 1.3972(11)
N3 C10 1.4331(11)
N4 C2 1.3860(10)
N4 C19 1.4692(12)
N4 C21 1.4700(12)
C1 C7 1.5023(12)
C2 C3 1.4190(11)
C3 C6 1.4095(11)
C3 C4 1.4458(11)
C4 C5 1.3743(12)
C4 C8 1.5020(12)
C5 C9 1.4923(13)
C7 H7A 0.9800
C7 H7B 0.9800
C7 H7C 0.9800
C8 H8A 0.9800
C8 H8B 0.9800
C8 H8C 0.9800
C9 H9A 0.9800
C9 H9B 0.9800
C9 H9C 0.9800
C10 C15 1.3980(13)
C10 C11 1.3981(13)
C11 C12 1.3949(14)
C11 C16 1.5068(15)
C12 C13 1.3890(17)
C12 H12 0.9500
C13 C14 1.3904(16)
C13 C17 1.5100(15)
C14 C15 1.3959(13)
C14 H14 0.9500
C15 C18 1.5035(15)
C16 H16A 0.9800
C16 H16B 0.9800
C16 H16C 0.9800
C17 H17A 0.9800
C17 H17B 0.9800
C17 H17C 0.9800
C18 H18A 0.9800
C18 H18B 0.9800
C18 H18C 0.9800
C19 C20 1.5207(16)
C19 H19A 0.9900
C19 H19B 0.9900
C20 H20A 0.9800
C20 H20B 0.9800
C20 H20C 0.9800
C21 C22 1.5280(15)
C21 H21A 0.9900
C21 H21B 0.9900
C22 C23 1.5261(16)
C22 H22A 0.9900
C22 H22B 0.9900
C23 C24 1.5194(17)
C23 H23A 0.9900
C23 H23B 0.9900
C24 H24A 0.9800
C24 H24B 0.9800
C24 H24C 0.9800

loop_
_geom_torsion_atom_site_label_1
_geom_torsion_atom_site_label_2
_geom_torsion_atom_site_label_3
_geom_torsion_atom_site_label_4
_geom_torsion
C6 N1 C1 N2 4.24(13)
C6 N1 C1 C7 -177.02(8)
C2 N2 C1 N1 -1.29(14)
C2 N2 C1 C7 179.97(8)
C1 N2 C2 N4 176.89(8)
C1 N2 C2 C3 -4.58(12)
C19 N4 C2 N2 11.95(12)
C21 N4 C2 N2 -133.70(9)
C19 N4 C2 C3 -166.54(8)
C21 N4 C2 C3 47.81(12)
N2 C2 C3 C6 6.56(12)
N4 C2 C3 C6 -174.99(8)
N2 C2 C3 C4 -169.98(10)
N4 C2 C3 C4 8.47(16)
C6 C3 C4 C5 2.29(9)
C2 C3 C4 C5 178.98(10)
C6 C3 C4 C8 -171.43(9)
C2 C3 C4 C8 5.26(17)
C3 C4 C5 N3 -0.82(10)
C8 C4 C5 N3 173.25(8)
C3 C4 C5 C9 -179.00(10)
C8 C4 C5 C9 -4.92(16)
C6 N3 C5 C4 -1.01(10)
C10 N3 C5 C4 -179.44(8)
C6 N3 C5 C9 177.37(9)
C10 N3 C5 C9 -1.06(14)
C1 N1 C6 N3 175.04(8)
C1 N1 C6 C3 -1.54(13)
C5 N3 C6 N1 -174.64(8)
C10 N3 C6 N1 3.84(14)
C5 N3 C6 C3 2.48(10)
C10 N3 C6 C3 -179.03(8)
C2 C3 C6 N1 -3.57(13)
C4 C3 C6 N1 174.07(8)
C2 C3 C6 N3 179.42(7)
C4 C3 C6 N3 -2.94(9)
C6 N3 C10 C15 -90.87(11)
C5 N3 C10 C15 87.33(11)
C6 N3 C10 C11 87.18(11)
C5 N3 C10 C11 -94.62(11)
C15 C10 C11 C12 2.55(14)
N3 C10 C11 C12 -175.43(8)
C15 C10 C11 C16 -177.49(9)
N3 C10 C11 C16 4.53(13)
C10 C11 C12 C13 -2.01(15)
C16 C11 C12 C13 178.03(10)
C11 C12 C13 C14 -0.34(16)
C11 C12 C13 C17 177.93(11)
C12 C13 C14 C15 2.29(16)
C17 C13 C14 C15 -175.98(11)
C13 C14 C15 C10 -1.77(15)
C13 C14 C15 C18 175.79(11)
C11 C10 C15 C14 -0.71(14)
N3 C10 C15 C14 177.27(8)
C11 C10 C15 C18 -178.26(10)
N3 C10 C15 C18 -0.28(14)
C2 N4 C19 C20 71.72(11)
C21 N4 C19 C20 -141.70(9)
C2 N4 C21 C22 91.90(10)
C19 N4 C21 C22 -54.51(11)
N4 C21 C22 C23 -60.09(12)
C21 C22 C23 C24 -175.74(10)

loop_
_cod_related_entry_id
_cod_related_entry_database
_cod_related_entry_code
1 ChemSpider 154945
